data_4108325
loop_
_publ_author_name
'Ling Li'
'William W. Brennessel'
'William D. Jones'

_publ_contact_author_address 'Department of Chemistry, University of Rochester, Rochester, New York 14627'
_publ_contact_author_email jones@chem.rochester.edu
_publ_contact_author_name 'William D. Jones'
_publ_section_title
;
 An Efficient Low-Temperature Route to Polycyclic Isoquinoline Salt
 Synthesis via C-H Activation with [Cp*MCl2]2 (M = Rh, Ir)
;
_journal_name_full 'Journal of the American Chemical Society'
_journal_page_first 12414
_journal_page_last 12419
_journal_paper_doi 10.1021/ja802415h
_journal_volume 130
_journal_year 2008
_chemical_formula_moiety 'C21 H23 Cl N Rh'
_chemical_formula_sum 'C21 H23 Cl N Rh'
_chemical_formula_weight 427.76
_chemical_name_common jonll14
_chemical_name_systematic
;
  ?
;
_space_group_IT_number 14
_symmetry_cell_setting monoclinic
_symmetry_space_group_name_Hall '-P 2ybc'
_symmetry_space_group_name_H-M 'P 1 21/c 1'
_atom_sites_solution_hydrogens geom
_atom_sites_solution_primary direct
_atom_sites_solution_secondary difmap
_audit_creation_method SHELXL-97
_cell_angle_alpha 90.00
_cell_angle_beta 102.445(1)
_cell_angle_gamma 90.00
_cell_formula_units_Z 4
_cell_length_a 7.4269(7)
_cell_length_b 14.7526(14)
_cell_length_c 16.9076(16)
_cell_measurement_reflns_used 3989
_cell_measurement_temperature 100.0(1)
_cell_measurement_theta_max 32.76
_cell_measurement_theta_min 2.47
_cell_volume 1809.0(3)
_computing_cell_refinement 'SAINT (Bruker, 2006)'
_computing_data_collection 'APEX2 (Bruker, 2006)'
_computing_data_reduction 'SAINT (Bruker, 2006)'
_computing_molecular_graphics 'SHELXTL (Bruker, 2000)'
_computing_publication_material 'SHELXTL (Bruker, 2000)'
_computing_structure_refinement 'SHELXL-97 (Sheldrick, 1997)'
_computing_structure_solution 'SIR97 (Altomare et al., 1999)'
_diffrn_ambient_temperature 100.0(1)
_diffrn_measured_fraction_theta_full 0.997
_diffrn_measured_fraction_theta_max 0.997
_diffrn_measurement_device_type 'Bruker SMART APEX II CCD Platform'
_diffrn_measurement_method 'area detector, \w scans per \f'
_diffrn_radiation_monochromator graphite
_diffrn_radiation_source 'fine-focus sealed tube'
_diffrn_radiation_type MoK\a
_diffrn_radiation_wavelength 0.71073
_diffrn_reflns_av_R_equivalents 0.0274
_diffrn_reflns_av_sigmaI/netI 0.0236
_diffrn_reflns_limit_h_max 11
_diffrn_reflns_limit_h_min -11
_diffrn_reflns_limit_k_max 21
_diffrn_reflns_limit_k_min -21
_diffrn_reflns_limit_l_max 25
_diffrn_reflns_limit_l_min -25
_diffrn_reflns_number 25618
_diffrn_reflns_theta_full 32.03
_diffrn_reflns_theta_max 32.03
_diffrn_reflns_theta_min 1.85
_exptl_absorpt_coefficient_mu 1.093
_exptl_absorpt_correction_T_max 0.8110
_exptl_absorpt_correction_T_min 0.7642
_exptl_absorpt_correction_type multi-scan
_exptl_absorpt_process_details 'SADABS (Sheldrick, 2007)'
_exptl_crystal_colour red-orange
_exptl_crystal_density_diffrn 1.571
_exptl_crystal_description block
_exptl_crystal_F_000 872
_exptl_crystal_size_max 0.26
_exptl_crystal_size_mid 0.24
_exptl_crystal_size_min 0.20
_refine_diff_density_max 0.741
_refine_diff_density_min -0.519
_refine_diff_density_rms 0.073
_refine_ls_extinction_method none
_refine_ls_goodness_of_fit_ref 1.027
_refine_ls_hydrogen_treatment constr
_refine_ls_matrix_type full
_refine_ls_number_parameters 223
_refine_ls_number_reflns 6266
_refine_ls_number_restraints 0
_refine_ls_restrained_S_all 1.027
_refine_ls_R_factor_all 0.0276
_refine_ls_R_factor_gt 0.0230
_refine_ls_shift/su_max 0.002
_refine_ls_shift/su_mean 0.000
_refine_ls_structure_factor_coef Fsqd
_refine_ls_weighting_details 'calc w=1/[\s^2^(Fo^2^)+(0.0234P)^2^+1.0601P] where P=(Fo^2^+2Fc^2^)/3'
_refine_ls_weighting_scheme calc
_refine_ls_wR_factor_gt 0.0531
_refine_ls_wR_factor_ref 0.0548
_reflns_number_gt 5610
_reflns_number_total 6266
_reflns_threshold_expression >2sigma(I)
_cod_data_source_file ja802415h_si_002_03.cif
_cod_data_source_block jonll14=2b
_cod_database_code 4108325

loop_
_symmetry_equiv_pos_as_xyz
'x, y, z'
'-x, y+1/2, -z+1/2'
'-x, -y, -z'
'x, -y-1/2, z-1/2'

loop_
_atom_site_label
_atom_site_type_symbol
_atom_site_fract_x
_atom_site_fract_y
_atom_site_fract_z
_atom_site_U_iso_or_equiv
_atom_site_adp_type
_atom_site_occupancy
_atom_site_symmetry_multiplicity
_atom_site_calc_flag
_atom_site_refinement_flags
_atom_site_disorder_assembly
_atom_site_disorder_group
Rh1 Rh 0.326066(13) 0.906044(7) 0.709139(6) 0.01254(3) Uani 1 1 d . . .
Cl1 Cl 0.02496(4) 0.83993(2) 0.68179(2) 0.01906(7) Uani 1 1 d . A .
N1 N 0.20491(15) 1.02554(8) 0.65604(7) 0.0140(2) Uani 0.836(15) 1 d P A 1
C1 C 0.26159(18) 0.96956(9) 0.80631(8) 0.0165(3) Uani 0.836(15) 1 d P A 1
N1' N 0.26159(18) 0.96956(9) 0.80631(8) 0.0165(3) Uani 0.164(15) 1 d P A 5
C1' C 0.20491(15) 1.02554(8) 0.65604(7) 0.0140(2) Uani 0.164(15) 1 d P A 5
C2 C 0.2869(2) 0.93562(11) 0.88468(9) 0.0226(3) Uani 1 1 d . . .
H2A H 0.3383 0.8769 0.8961 0.027 Uiso 1 1 calc R A 1
C3 C 0.2388(2) 0.98561(12) 0.94672(9) 0.0272(3) Uani 1 1 d . A .
H3A H 0.2575 0.9609 0.9997 0.033 Uiso 1 1 calc R . .
C4 C 0.1632(2) 1.07192(12) 0.93123(9) 0.0260(3) Uani 1 1 d . . .
H4A H 0.1320 1.1065 0.9737 0.031 Uiso 1 1 calc R A .
C5 C 0.1337(2) 1.10700(10) 0.85343(9) 0.0212(3) Uani 1 1 d . A .
H5A H 0.0813 1.1656 0.8422 0.025 Uiso 1 1 calc R . .
C6 C 0.18177(18) 1.05558(9) 0.79150(8) 0.0153(2) Uani 1 1 d . . .
C7 C 0.14739(18) 1.08552(9) 0.70703(8) 0.0143(2) Uani 1 1 d . A .
C8 C 0.06001(19) 1.16676(9) 0.67761(9) 0.0182(3) Uani 1 1 d . . .
H8A H 0.0220 1.2085 0.7136 0.022 Uiso 1 1 calc R A .
C9 C 0.0297(2) 1.18557(10) 0.59571(9) 0.0212(3) Uani 1 1 d . A .
H9A H -0.0295 1.2404 0.5751 0.025 Uiso 1 1 calc R . .
C10 C 0.0860(2) 1.12406(10) 0.54339(9) 0.0207(3) Uani 1 1 d . . .
H10A H 0.0655 1.1359 0.4869 0.025 Uiso 1 1 calc R A .
C11 C 0.17301(19) 1.04510(10) 0.57596(8) 0.0180(3) Uani 1 1 d . A .
H11A H 0.2119 1.0029 0.5406 0.022 Uiso 1 1 calc R B 1
C12 C 0.45276(19) 0.77909(10) 0.67203(10) 0.0203(3) Uani 1 1 d . A .
C13 C 0.5138(2) 0.79778(9) 0.75748(9) 0.0191(3) Uani 1 1 d . A .
C14 C 0.61304(18) 0.88201(10) 0.76482(8) 0.0167(2) Uani 1 1 d . A .
C15 C 0.59884(18) 0.91753(9) 0.68493(9) 0.0157(2) Uani 1 1 d . A .
C16 C 0.50369(19) 0.85171(10) 0.62750(9) 0.0184(3) Uani 1 1 d . A .
C17 C 0.3535(2) 0.69510(11) 0.63752(13) 0.0314(4) Uani 1 1 d . . .
H17A H 0.4433 0.6474 0.6341 0.047 Uiso 1 1 calc R A .
H17B H 0.2799 0.7080 0.5833 0.047 Uiso 1 1 calc R . .
H17C H 0.2721 0.6749 0.6726 0.047 Uiso 1 1 calc R . .
C18 C 0.4917(2) 0.73432(11) 0.82408(11) 0.0294(4) Uani 1 1 d . . .
H18A H 0.5537 0.6769 0.8182 0.044 Uiso 1 1 calc R A .
H18B H 0.3603 0.7231 0.8209 0.044 Uiso 1 1 calc R . .
H18C H 0.5467 0.7615 0.8766 0.044 Uiso 1 1 calc R . .
C19 C 0.7230(2) 0.92286(12) 0.84094(10) 0.0257(3) Uani 1 1 d . . .
H19A H 0.8521 0.9041 0.8483 0.038 Uiso 1 1 calc R A .
H19B H 0.6738 0.9022 0.8872 0.038 Uiso 1 1 calc R . .
H19C H 0.7151 0.9891 0.8373 0.038 Uiso 1 1 calc R . .
C20 C 0.6841(2) 1.00334(10) 0.66302(10) 0.0221(3) Uani 1 1 d . . .
H20A H 0.7930 0.9888 0.6415 0.033 Uiso 1 1 calc R A .
H20B H 0.7205 1.0414 0.7113 0.033 Uiso 1 1 calc R . .
H20C H 0.5944 1.0360 0.6219 0.033 Uiso 1 1 calc R . .
C21 C 0.4803(2) 0.85651(13) 0.53731(10) 0.0292(3) Uani 1 1 d . . .
H21A H 0.5797 0.8225 0.5210 0.044 Uiso 1 1 calc R A .
H21B H 0.4849 0.9200 0.5207 0.044 Uiso 1 1 calc R . .
H21C H 0.3611 0.8302 0.5113 0.044 Uiso 1 1 calc R . .

loop_
_atom_site_aniso_label
_atom_site_aniso_U_11
_atom_site_aniso_U_22
_atom_site_aniso_U_33
_atom_site_aniso_U_23
_atom_site_aniso_U_13
_atom_site_aniso_U_12
Rh1 0.01178(5) 0.01132(5) 0.01464(5) 0.00021(3) 0.00314(3) 0.00066(3)
Cl1 0.01415(13) 0.01503(14) 0.02837(16) 0.00245(12) 0.00542(12) -0.00136(10)
N1 0.0129(5) 0.0130(5) 0.0158(5) -0.0001(4) 0.0028(4) -0.0017(4)
C1 0.0166(6) 0.0169(6) 0.0155(6) -0.0003(5) 0.0024(4) 0.0016(5)
N1' 0.0166(6) 0.0169(6) 0.0155(6) -0.0003(5) 0.0024(4) 0.0016(5)
C1' 0.0129(5) 0.0130(5) 0.0158(5) -0.0001(4) 0.0028(4) -0.0017(4)
C2 0.0273(7) 0.0226(7) 0.0181(6) 0.0017(5) 0.0051(5) 0.0073(6)
C3 0.0332(8) 0.0324(8) 0.0161(6) 0.0023(6) 0.0058(6) 0.0096(7)
C4 0.0299(8) 0.0298(8) 0.0185(7) -0.0038(6) 0.0056(6) 0.0083(6)
C5 0.0223(7) 0.0204(7) 0.0204(6) -0.0024(5) 0.0037(5) 0.0053(5)
C6 0.0137(5) 0.0157(6) 0.0161(6) -0.0014(5) 0.0022(4) 0.0007(4)
C7 0.0112(5) 0.0141(6) 0.0172(6) -0.0005(4) 0.0022(4) -0.0013(4)
C8 0.0168(6) 0.0149(6) 0.0220(6) -0.0002(5) 0.0023(5) 0.0011(5)
C9 0.0200(6) 0.0166(6) 0.0247(7) 0.0045(5) -0.0003(5) 0.0010(5)
C10 0.0220(7) 0.0195(6) 0.0189(6) 0.0034(5) 0.0005(5) -0.0016(5)
C11 0.0187(6) 0.0170(6) 0.0174(6) -0.0008(5) 0.0020(5) -0.0019(5)
C12 0.0138(6) 0.0143(6) 0.0332(7) -0.0048(5) 0.0059(5) 0.0014(5)
C13 0.0178(6) 0.0146(6) 0.0264(7) 0.0044(5) 0.0080(5) 0.0037(5)
C14 0.0126(5) 0.0179(6) 0.0191(6) -0.0004(5) 0.0023(5) 0.0018(4)
C15 0.0114(5) 0.0155(6) 0.0207(6) 0.0005(5) 0.0046(4) 0.0008(4)
C16 0.0155(6) 0.0193(6) 0.0206(6) -0.0035(5) 0.0040(5) 0.0015(5)
C17 0.0226(7) 0.0175(7) 0.0542(11) -0.0122(7) 0.0085(7) -0.0037(6)
C18 0.0273(8) 0.0219(7) 0.0431(9) 0.0145(7) 0.0165(7) 0.0090(6)
C19 0.0205(7) 0.0307(8) 0.0228(7) -0.0034(6) -0.0019(5) 0.0013(6)
C20 0.0182(6) 0.0178(6) 0.0312(8) 0.0041(6) 0.0070(5) -0.0009(5)
C21 0.0277(8) 0.0395(9) 0.0209(7) -0.0063(6) 0.0065(6) 0.0032(7)

loop_
_atom_type_symbol
_atom_type_description
_atom_type_scat_dispersion_real
_atom_type_scat_dispersion_imag
_atom_type_scat_source
C C 0.0033 0.0016 'International Tables Vol C Tables 4.2.6.8 and 6.1.1.4'
H H 0.0000 0.0000 'International Tables Vol C Tables 4.2.6.8 and 6.1.1.4'
N N 0.0061 0.0033 'International Tables Vol C Tables 4.2.6.8 and 6.1.1.4'
Cl Cl 0.1484 0.1585 'International Tables Vol C Tables 4.2.6.8 and 6.1.1.4'
Rh Rh -1.1178 0.9187 'International Tables Vol C Tables 4.2.6.8 and 6.1.1.4'

loop_
_geom_angle_atom_site_label_1
_geom_angle_atom_site_label_2
_geom_angle_atom_site_label_3
_geom_angle
C1 Rh1 N1 78.71(5)
C1 Rh1 C15 120.70(5)
N1 Rh1 C15 100.78(5)
C1 Rh1 C13 106.24(5)
N1 Rh1 C13 165.43(5)
C15 Rh1 C13 64.80(5)
C1 Rh1 C14 96.04(5)
N1 Rh1 C14 128.07(5)
C15 Rh1 C14 38.66(5)
C13 Rh1 C14 38.77(5)
C1 Rh1 C12 142.66(6)
N1 Rh1 C12 138.63(5)
C15 Rh1 C12 62.96(5)
C13 Rh1 C12 38.21(6)
C14 Rh1 C12 63.41(5)
C1 Rh1 C16 158.27(5)
N1 Rh1 C16 106.95(5)
C15 Rh1 C16 38.19(5)
C13 Rh1 C16 63.48(5)
C14 Rh1 C16 63.68(5)
C12 Rh1 C16 36.47(5)
C1 Rh1 Cl1 88.34(4)
N1 Rh1 Cl1 87.87(3)
C15 Rh1 Cl1 150.71(4)
C13 Rh1 Cl1 105.78(4)
C14 Rh1 Cl1 143.99(4)
C12 Rh1 Cl1 92.09(4)
C16 Rh1 Cl1 112.53(4)
C11 N1 C7 118.79(12)
C11 N1 Rh1 125.11(10)
C7 N1 Rh1 116.04(9)
C2 C1 C6 117.49(13)
C2 C1 Rh1 126.59(11)
C6 C1 Rh1 115.92(9)
C3 C2 C1 121.59(14)
C3 C2 H2A 119.2
C1 C2 H2A 119.2
C2 C3 C4 120.10(14)
C2 C3 H3A 120.0
C4 C3 H3A 120.0
C5 C4 C3 119.62(14)
C5 C4 H4A 120.2
C3 C4 H4A 120.2
C4 C5 C6 119.59(14)
C4 C5 H5A 120.2
C6 C5 H5A 120.2
C5 C6 C1 121.58(13)
C5 C6 C7 123.18(12)
C1 C6 C7 115.21(12)
N1 C7 C8 120.89(12)
N1 C7 C6 114.06(11)
C8 C7 C6 125.04(13)
C9 C8 C7 119.34(13)
C9 C8 H8A 120.3
C7 C8 H8A 120.3
C8 C9 C10 119.94(13)
C8 C9 H9A 120.0
C10 C9 H9A 120.0
C11 C10 C9 118.22(13)
C11 C10 H10A 120.9
C9 C10 H10A 120.9
N1 C11 C10 122.82(13)
N1 C11 H11A 118.6
C10 C11 H11A 118.6
C16 C12 C13 109.10(12)
C16 C12 C17 126.10(15)
C13 C12 C17 124.80(15)
C16 C12 Rh1 72.04(8)
C13 C12 Rh1 67.76(8)
C17 C12 Rh1 126.82(10)
C14 C13 C12 107.22(12)
C14 C13 C18 127.75(14)
C12 C13 C18 124.75(14)
C14 C13 Rh1 70.76(8)
C12 C13 Rh1 74.03(8)
C18 C13 Rh1 125.36(10)
C15 C14 C13 107.64(12)
C15 C14 C19 125.49(13)
C13 C14 C19 126.74(14)
C15 C14 Rh1 70.39(7)
C13 C14 Rh1 70.46(8)
C19 C14 Rh1 127.75(11)
C14 C15 C16 108.30(12)
C14 C15 C20 126.44(13)
C16 C15 C20 124.98(13)
C14 C15 Rh1 70.95(8)
C16 C15 Rh1 74.44(8)
C20 C15 Rh1 125.27(10)
C12 C16 C15 107.51(13)
C12 C16 C21 126.49(14)
C15 C16 C21 125.76(14)
C12 C16 Rh1 71.49(8)
C15 C16 Rh1 67.38(8)
C21 C16 Rh1 130.70(10)
C12 C17 H17A 109.5
C12 C17 H17B 109.5
H17A C17 H17B 109.5
C12 C17 H17C 109.5
H17A C17 H17C 109.5
H17B C17 H17C 109.5
C13 C18 H18A 109.5
C13 C18 H18B 109.5
H18A C18 H18B 109.5
C13 C18 H18C 109.5
H18A C18 H18C 109.5
H18B C18 H18C 109.5
C14 C19 H19A 109.5
C14 C19 H19B 109.5
H19A C19 H19B 109.5
C14 C19 H19C 109.5
H19A C19 H19C 109.5
H19B C19 H19C 109.5
C15 C20 H20A 109.5
C15 C20 H20B 109.5
H20A C20 H20B 109.5
C15 C20 H20C 109.5
H20A C20 H20C 109.5
H20B C20 H20C 109.5
C16 C21 H21A 109.5
C16 C21 H21B 109.5
H21A C21 H21B 109.5
C16 C21 H21C 109.5
H21A C21 H21C 109.5
H21B C21 H21C 109.5

loop_
_geom_bond_atom_site_label_1
_geom_bond_atom_site_label_2
_geom_bond_distance
Rh1 C1 2.0361(13)
Rh1 N1 2.0917(12)
Rh1 C15 2.1582(14)
Rh1 C13 2.1616(14)
Rh1 C14 2.1656(13)
Rh1 C12 2.2453(14)
Rh1 C16 2.2523(14)
Rh1 Cl1 2.3918(4)
N1 C11 1.3544(18)
N1 C7 1.3666(17)
C1 C2 1.3909(19)
C1 C6 1.4001(19)
C2 C3 1.390(2)
C2 H2A 0.9500
C3 C4 1.394(2)
C3 H3A 0.9500
C4 C5 1.386(2)
C4 H4A 0.9500
C5 C6 1.400(2)
C5 H5A 0.9500
C6 C7 1.4639(19)
C7 C8 1.4021(18)
C8 C9 1.382(2)
C8 H8A 0.9500
C9 C10 1.393(2)
C9 H9A 0.9500
C10 C11 1.387(2)
C10 H10A 0.9500
C11 H11A 0.9500
C12 C16 1.407(2)
C12 C13 1.445(2)
C12 C17 1.495(2)
C13 C14 1.436(2)
C13 C18 1.500(2)
C14 C15 1.431(2)
C14 C19 1.494(2)
C15 C16 1.4454(19)
C15 C20 1.497(2)
C16 C21 1.499(2)
C17 H17A 0.9800
C17 H17B 0.9800
C17 H17C 0.9800
C18 H18A 0.9800
C18 H18B 0.9800
C18 H18C 0.9800
C19 H19A 0.9800
C19 H19B 0.9800
C19 H19C 0.9800
C20 H20A 0.9800
C20 H20B 0.9800
C20 H20C 0.9800
C21 H21A 0.9800
C21 H21B 0.9800
C21 H21C 0.9800

loop_
_geom_torsion_atom_site_label_1
_geom_torsion_atom_site_label_2
_geom_torsion_atom_site_label_3
_geom_torsion_atom_site_label_4
_geom_torsion
C1 Rh1 N1 C11 -175.93(12)
C15 Rh1 N1 C11 64.60(12)
C13 Rh1 N1 C11 72.6(2)
C14 Rh1 N1 C11 95.22(12)
C12 Rh1 N1 C11 3.54(15)
C16 Rh1 N1 C11 25.71(12)
Cl1 Rh1 N1 C11 -87.21(11)
C1 Rh1 N1 C7 1.01(9)
C15 Rh1 N1 C7 -118.46(10)
C13 Rh1 N1 C7 -110.4(2)
C14 Rh1 N1 C7 -87.83(11)
C12 Rh1 N1 C7 -179.51(9)
C16 Rh1 N1 C7 -157.34(9)
Cl1 Rh1 N1 C7 89.74(9)
N1 Rh1 C1 C2 176.98(14)
C15 Rh1 C1 C2 -87.09(14)
C13 Rh1 C1 C2 -17.14(14)
C14 Rh1 C1 C2 -55.35(14)
C12 Rh1 C1 C2 -2.45(18)
C16 Rh1 C1 C2 -75.4(2)
Cl1 Rh1 C1 C2 88.81(13)
N1 Rh1 C1 C6 -2.19(10)
C15 Rh1 C1 C6 93.74(11)
C13 Rh1 C1 C6 163.70(10)
C14 Rh1 C1 C6 125.49(10)
C12 Rh1 C1 C6 178.38(9)
C16 Rh1 C1 C6 105.38(16)
Cl1 Rh1 C1 C6 -90.35(10)
C6 C1 C2 C3 -1.4(2)
Rh1 C1 C2 C3 179.48(13)
C1 C2 C3 C4 0.0(3)
C2 C3 C4 C5 1.0(3)
C3 C4 C5 C6 -0.5(3)
C4 C5 C6 C1 -0.9(2)
C4 C5 C6 C7 176.99(14)
C2 C1 C6 C5 1.8(2)
Rh1 C1 C6 C5 -178.96(11)
C2 C1 C6 C7 -176.22(13)
Rh1 C1 C6 C7 3.03(16)
C11 N1 C7 C8 -1.21(19)
Rh1 N1 C7 C8 -178.36(10)
C11 N1 C7 C6 177.43(12)
Rh1 N1 C7 C6 0.28(14)
C5 C6 C7 N1 179.90(13)
C1 C6 C7 N1 -2.13(17)
C5 C6 C7 C8 -1.5(2)
C1 C6 C7 C8 176.44(13)
N1 C7 C8 C9 0.9(2)
C6 C7 C8 C9 -177.60(13)
C7 C8 C9 C10 -0.1(2)
C8 C9 C10 C11 -0.4(2)
C7 N1 C11 C10 0.7(2)
Rh1 N1 C11 C10 177.60(11)
C9 C10 C11 N1 0.1(2)
C1 Rh1 C12 C16 -143.44(9)
N1 Rh1 C12 C16 37.40(11)
C15 Rh1 C12 C16 -37.42(8)
C13 Rh1 C12 C16 -120.28(12)
C14 Rh1 C12 C16 -80.96(9)
Cl1 Rh1 C12 C16 126.56(8)
C1 Rh1 C12 C13 -23.17(13)
N1 Rh1 C12 C13 157.67(8)
C15 Rh1 C12 C13 82.85(9)
C14 Rh1 C12 C13 39.31(8)
C16 Rh1 C12 C13 120.28(12)
Cl1 Rh1 C12 C13 -113.17(8)
C1 Rh1 C12 C17 94.48(17)
N1 Rh1 C12 C17 -84.67(17)
C15 Rh1 C12 C17 -159.49(17)
C13 Rh1 C12 C17 117.65(19)
C14 Rh1 C12 C17 156.96(17)
C16 Rh1 C12 C17 -122.07(19)
Cl1 Rh1 C12 C17 4.48(15)
C16 C12 C13 C14 -3.03(16)
C17 C12 C13 C14 176.30(13)
Rh1 C12 C13 C14 -63.42(9)
C16 C12 C13 C18 -177.33(13)
C17 C12 C13 C18 2.0(2)
Rh1 C12 C13 C18 122.29(14)
C16 C12 C13 Rh1 60.39(10)
C17 C12 C13 Rh1 -120.28(14)
C1 Rh1 C13 C14 -79.18(9)
N1 Rh1 C13 C14 28.9(2)
C15 Rh1 C13 C14 37.60(8)
C12 Rh1 C13 C14 115.21(12)
C16 Rh1 C13 C14 80.21(9)
Cl1 Rh1 C13 C14 -172.10(7)
C1 Rh1 C13 C12 165.61(8)
N1 Rh1 C13 C12 -86.3(2)
C15 Rh1 C13 C12 -77.61(9)
C14 Rh1 C13 C12 -115.21(12)
C16 Rh1 C13 C12 -35.00(8)
Cl1 Rh1 C13 C12 72.69(8)
C1 Rh1 C13 C18 44.01(15)
N1 Rh1 C13 C18 152.09(18)
C15 Rh1 C13 C18 160.79(16)
C14 Rh1 C13 C18 123.19(18)
C12 Rh1 C13 C18 -121.60(17)
C16 Rh1 C13 C18 -156.60(16)
Cl1 Rh1 C13 C18 -48.91(14)
C12 C13 C14 C15 4.71(15)
C18 C13 C14 C15 178.78(14)
Rh1 C13 C14 C15 -60.88(9)
C12 C13 C14 C19 -171.33(14)
C18 C13 C14 C19 2.7(2)
Rh1 C13 C14 C19 123.08(15)
C12 C13 C14 Rh1 65.59(9)
C18 C13 C14 Rh1 -120.34(15)
C1 Rh1 C14 C15 -133.59(8)
N1 Rh1 C14 C15 -53.22(10)
C13 Rh1 C14 C15 117.90(12)
C12 Rh1 C14 C15 79.15(9)
C16 Rh1 C14 C15 38.24(8)
Cl1 Rh1 C14 C15 130.90(7)
C1 Rh1 C14 C13 108.51(9)
N1 Rh1 C14 C13 -171.12(8)
C15 Rh1 C14 C13 -117.90(12)
C12 Rh1 C14 C13 -38.74(9)
C16 Rh1 C14 C13 -79.65(9)
Cl1 Rh1 C14 C13 13.01(12)
C1 Rh1 C14 C19 -13.36(14)
N1 Rh1 C14 C19 67.02(15)
C15 Rh1 C14 C19 120.24(17)
C13 Rh1 C14 C19 -121.87(17)
C12 Rh1 C14 C19 -160.61(16)
C16 Rh1 C14 C19 158.48(15)
Cl1 Rh1 C14 C19 -108.86(13)
C13 C14 C15 C16 -4.66(15)
C19 C14 C15 C16 171.44(14)
Rh1 C14 C15 C16 -65.59(9)
C13 C14 C15 C20 -178.78(13)
C19 C14 C15 C20 -2.7(2)
Rh1 C14 C15 C20 120.29(14)
C13 C14 C15 Rh1 60.93(9)
C19 C14 C15 Rh1 -122.97(15)
C1 Rh1 C15 C14 56.89(10)
N1 Rh1 C15 C14 140.07(8)
C13 Rh1 C15 C14 -37.71(8)
C12 Rh1 C15 C14 -80.42(9)
C16 Rh1 C15 C14 -116.17(11)
Cl1 Rh1 C15 C14 -114.73(9)
C1 Rh1 C15 C16 173.06(8)
N1 Rh1 C15 C16 -103.76(8)
C13 Rh1 C15 C16 78.46(9)
C14 Rh1 C15 C16 116.17(11)
C12 Rh1 C15 C16 35.75(8)
Cl1 Rh1 C15 C16 1.44(13)
C1 Rh1 C15 C20 -64.81(14)
N1 Rh1 C15 C20 18.38(13)
C13 Rh1 C15 C20 -159.40(14)
C14 Rh1 C15 C20 -121.69(16)
C12 Rh1 C15 C20 157.89(14)
C16 Rh1 C15 C20 122.14(16)
Cl1 Rh1 C15 C20 123.57(11)
C13 C12 C16 C15 0.17(16)
C17 C12 C16 C15 -179.15(14)
Rh1 C12 C16 C15 57.93(9)
C13 C12 C16 C21 174.81(14)
C17 C12 C16 C21 -4.5(2)
Rh1 C12 C16 C21 -127.43(15)
C13 C12 C16 Rh1 -57.77(10)
C17 C12 C16 Rh1 122.91(15)
C14 C15 C16 C12 2.79(15)
C20 C15 C16 C12 177.01(13)
Rh1 C15 C16 C12 -60.53(10)
C14 C15 C16 C21 -171.90(14)
C20 C15 C16 C21 2.3(2)
Rh1 C15 C16 C21 124.78(14)
C14 C15 C16 Rh1 63.32(9)
C20 C15 C16 Rh1 -122.46(14)
C1 Rh1 C16 C12 102.58(15)
N1 Rh1 C16 C12 -155.19(8)
C15 Rh1 C16 C12 118.89(12)
C13 Rh1 C16 C12 36.66(8)
C14 Rh1 C16 C12 80.17(9)
Cl1 Rh1 C16 C12 -60.35(8)
C1 Rh1 C16 C15 -16.31(18)
N1 Rh1 C16 C15 85.92(8)
C13 Rh1 C16 C15 -82.23(9)
C14 Rh1 C16 C15 -38.72(8)
C12 Rh1 C16 C15 -118.89(12)
Cl1 Rh1 C16 C15 -179.24(7)
C1 Rh1 C16 C21 -134.77(16)
N1 Rh1 C16 C21 -32.55(15)
C15 Rh1 C16 C21 -118.47(18)
C13 Rh1 C16 C21 159.30(16)
C14 Rh1 C16 C21 -157.19(16)
C12 Rh1 C16 C21 122.64(18)
Cl1 Rh1 C16 C21 62.29(15)
